data_4089298
loop_
_publ_author_name
'Alabau, Roberto G.'
'Esteruelas, Miguel A.'
'Oliv\'an, Montserrat'
'O\~nate, Enrique'

_publ_section_title
;
 Preparation of Phosphorescent Osmium(IV) Complexes with N,N&#x2032;,C-
 and C,N,C&#x2032;-Pincer Ligands
;
_journal_issue 9
_journal_name_full Organometallics
_journal_page_first 1848
_journal_paper_doi 10.1021/acs.organomet.7b00193
_journal_volume 36
_journal_year 2017
_chemical_formula_moiety 'C32 H53 N3 Os P2, 2(C H4 O)'
_chemical_formula_sum 'C34 H61 N3 O2 Os P2'
_chemical_formula_weight 795.99
_space_group_crystal_system monoclinic
_space_group_IT_number 14
_space_group_name_Hall '-P 2ybc'
_space_group_name_H-M_alt 'P 1 21/c 1'
_atom_sites_solution_hydrogens mixed
_audit_creation_method SHELXL-2016/6
_cell_angle_alpha 90
_cell_angle_beta 98.2780(10)
_cell_angle_gamma 90
_cell_formula_units_Z 4
_cell_length_a 16.9732(8)
_cell_length_b 13.4054(6)
_cell_length_c 16.3797(8)
_cell_measurement_reflns_used 9949
_cell_measurement_temperature 100(2)
_cell_measurement_theta_max 28
_cell_measurement_theta_min 2
_cell_volume 3688.1(3)
_computing_cell_refinement 'SAINT+ v. 7.56a (Bruker AXS, 2008)'
_computing_data_collection 'apex2 v. 7.0 (Bruker AXS, 2009)'
_computing_data_reduction 'SAINT+ v. 7.56a (Bruker AXS, 2008)'
_computing_molecular_graphics 'XP, SHELXTL v. 6.14 (Bruker, 2000)'
_computing_publication_material 'XCIF, SHELXTL v. 6.14 (Bruker, 2000)'
_computing_structure_refinement 'SHELXL-2016/6 (Sheldrick, 2016)'
_computing_structure_solution 'SHELXS-97 (Sheldrick, 1990)'
_diffrn_ambient_temperature 100(2)
_diffrn_detector_area_resol_mean 8.33
_diffrn_measured_fraction_theta_full 0.997
_diffrn_measured_fraction_theta_max 0.936
_diffrn_measurement_device_type 'Bruker APEX DUO system'
_diffrn_measurement_method '\w rotations with narrow frames'
_diffrn_radiation_monochromator graphite
_diffrn_radiation_source 'normal-focus sealed tube'
_diffrn_radiation_type MoK\a
_diffrn_radiation_wavelength 0.71073
_diffrn_reflns_av_R_equivalents 0.0408
_diffrn_reflns_av_unetI/netI 0.0348
_diffrn_reflns_Laue_measured_fraction_full 0.997
_diffrn_reflns_Laue_measured_fraction_max 0.936
_diffrn_reflns_limit_h_max 22
_diffrn_reflns_limit_h_min -22
_diffrn_reflns_limit_k_max 17
_diffrn_reflns_limit_k_min -17
_diffrn_reflns_limit_l_max 21
_diffrn_reflns_limit_l_min -20
_diffrn_reflns_number 42643
_diffrn_reflns_point_group_measured_fraction_full 0.997
_diffrn_reflns_point_group_measured_fraction_max 0.936
_diffrn_reflns_theta_full 27.500
_diffrn_reflns_theta_max 28.726
_diffrn_reflns_theta_min 2.218
_diffrn_standards_decay_% 0
_exptl_absorpt_coefficient_mu 3.576
_exptl_absorpt_correction_T_max 0.862
_exptl_absorpt_correction_T_min 0.718
_exptl_absorpt_correction_type multi-scan
_exptl_absorpt_process_details
;
Absorption correction performed with SADABS program. This is based on the
method of Blessing: Blessing, R. H., Acta Crystallogr., Sect. A 1995, 51, 33.

SADABS: Area-Detector Absorption Correction. Bruker-AXS 
within SAINT+ package, v. 6.1 (2000).
;
_exptl_crystal_colour orange
_exptl_crystal_density_diffrn 1.434
_exptl_crystal_description 'irregular block'
_exptl_crystal_F_000 1632
_exptl_crystal_size_max 0.212
_exptl_crystal_size_mid 0.141
_exptl_crystal_size_min 0.128
_refine_diff_density_max 1.916
_refine_diff_density_min -0.671
_refine_diff_density_rms 0.108
_refine_ls_extinction_method none
_refine_ls_goodness_of_fit_ref 1.092
_refine_ls_hydrogen_treatment mixed
_refine_ls_matrix_type full
_refine_ls_number_parameters 402
_refine_ls_number_reflns 8943
_refine_ls_number_restraints 4
_refine_ls_restrained_S_all 1.092
_refine_ls_R_factor_all 0.0367
_refine_ls_R_factor_gt 0.0271
_refine_ls_shift/su_max 0.003
_refine_ls_shift/su_mean 0.000
_refine_ls_structure_factor_coef Fsqd
_refine_ls_weighting_details 'w=1/[\s^2^(Fo^2^)+(0.0142P)^2^+3.5189P] where P=(Fo^2^+2Fc^2^)/3'
_refine_ls_weighting_scheme calc
_refine_ls_wR_factor_gt 0.0498
_refine_ls_wR_factor_ref 0.0539
_reflns_Friedel_coverage 0.000
_reflns_number_gt 7625
_reflns_number_total 8943
_reflns_threshold_expression 'I > 2\s(I)'
_cod_data_source_file om7b00193_si_002.cif
_cod_data_source_block complex_2
_cod_original_sg_symbol_H-M 'P 21/c'
_cod_database_code 4089298
_shelx_shelxl_version_number 2016/6
_shelx_space_group_comment
;
The symmetry employed for this shelxl refinement is uniquely defined
by the following loop, which should always be used as a source of
symmetry information in preference to the above space-group names.
They are only intended as comments.
;
_shelx_estimated_absorpt_t_min 0.518
_shelx_estimated_absorpt_t_max 0.657

loop_
_space_group_symop_operation_xyz
'x, y, z'
'-x, y+1/2, -z+1/2'
'-x, -y, -z'
'x, -y-1/2, z-1/2'

loop_
_atom_site_label
_atom_site_type_symbol
_atom_site_fract_x
_atom_site_fract_y
_atom_site_fract_z
_atom_site_U_iso_or_equiv
_atom_site_adp_type
_atom_site_occupancy
_atom_site_site_symmetry_order
_atom_site_calc_flag
_atom_site_refinement_flags_posn
_atom_site_refinement_flags_adp
_atom_site_refinement_flags_occupancy
_atom_site_disorder_assembly
_atom_site_disorder_group
Os Os 0.22266(2) 0.97681(2) 0.36332(2) 0.01462(4) Uani 1 1 d D . . . .
H01 H 0.1959(16) 1.0875(10) 0.3755(17) 0.018 Uiso 1 1 d D U . . .
H02 H 0.1445(11) 1.011(2) 0.3966(17) 0.018 Uiso 1 1 d D U . . .
P1 P 0.27984(4) 0.99106(6) 0.50449(5) 0.01734(15) Uani 1 1 d . . . . .
P2 P 0.14348(4) 0.99553(5) 0.23253(5) 0.01660(15) Uani 1 1 d . . . . .
N1 N 0.29912(14) 0.86429(17) 0.33211(14) 0.0168(5) Uani 1 1 d . . . . .
N2 N 0.31938(13) 1.05362(18) 0.32335(14) 0.0175(5) Uani 1 1 d . . . . .
N3 N 0.33685(15) 1.15067(18) 0.31421(16) 0.0230(6) Uani 1 1 d . . . . .
C1 C 0.16442(17) 0.8466(2) 0.38930(18) 0.0203(6) Uani 1 1 d . . . . .
C2 C 0.09258(17) 0.8338(2) 0.42126(18) 0.0234(7) Uani 1 1 d . . . . .
H2 H 0.063260 0.891442 0.432180 0.028 Uiso 1 1 calc R U . . .
C3 C 0.0625(2) 0.7410(3) 0.4376(2) 0.0306(8) Uani 1 1 d . . . . .
H3 H 0.013961 0.736393 0.459831 0.037 Uiso 1 1 calc R U . . .
C4 C 0.1029(2) 0.6544(3) 0.4217(2) 0.0315(8) Uani 1 1 d . . . . .
H4 H 0.082429 0.590834 0.433221 0.038 Uiso 1 1 calc R U . . .
C5 C 0.17295(19) 0.6623(2) 0.38895(19) 0.0262(7) Uani 1 1 d . . . . .
H5 H 0.200546 0.603639 0.377081 0.031 Uiso 1 1 calc R U . . .
C6 C 0.20395(17) 0.7561(2) 0.37298(18) 0.0203(6) Uani 1 1 d . . . . .
C7 C 0.27961(18) 0.7675(2) 0.34206(18) 0.0204(6) Uani 1 1 d . . . . .
C8 C 0.33144(19) 0.6923(2) 0.32306(19) 0.0252(7) Uani 1 1 d . . . . .
H8 H 0.319331 0.624198 0.331207 0.030 Uiso 1 1 calc R U . . .
C9 C 0.40046(19) 0.7183(2) 0.2923(2) 0.0282(7) Uani 1 1 d . . . . .
H9 H 0.435269 0.667531 0.278480 0.034 Uiso 1 1 calc R U . . .
C10 C 0.41923(18) 0.8171(2) 0.28155(19) 0.0238(7) Uani 1 1 d . . . . .
H10 H 0.466225 0.834897 0.259774 0.029 Uiso 1 1 calc R U . . .
C11 C 0.36776(17) 0.8900(2) 0.30330(18) 0.0199(6) Uani 1 1 d . . . . .
C12 C 0.37849(16) 0.9964(2) 0.29975(18) 0.0195(6) Uani 1 1 d . . . . .
C13 C 0.43669(18) 1.0584(2) 0.2753(2) 0.0282(7) Uani 1 1 d . . . . .
H13 H 0.484968 1.039914 0.256341 0.034 Uiso 1 1 calc R U . . .
C14 C 0.40760(19) 1.1531(2) 0.2850(2) 0.0304(8) Uani 1 1 d . . . . .
H14 H 0.433914 1.212636 0.272843 0.036 Uiso 1 1 calc R U . . .
C15 C 0.35121(17) 0.8960(2) 0.55413(18) 0.0212(6) Uani 1 1 d . . . . .
H15 H 0.371624 0.921519 0.610582 0.025 Uiso 1 1 calc R U . . .
C16 C 0.3143(2) 0.7939(2) 0.5657(2) 0.0298(7) Uani 1 1 d . . . . .
H16A H 0.291810 0.766825 0.511739 0.045 Uiso 1 1 calc R U . . .
H16B H 0.272082 0.800796 0.600247 0.045 Uiso 1 1 calc R U . . .
H16C H 0.355411 0.748479 0.592409 0.045 Uiso 1 1 calc R U . . .
C17 C 0.42390(18) 0.8845(3) 0.5087(2) 0.0318(8) Uani 1 1 d . . . . .
H17A H 0.468193 0.855509 0.546240 0.048 Uiso 1 1 calc R U . . .
H17B H 0.439541 0.950097 0.490102 0.048 Uiso 1 1 calc R U . . .
H17C H 0.410310 0.840581 0.460966 0.048 Uiso 1 1 calc R U . . .
C18 C 0.20207(18) 0.9879(3) 0.57420(19) 0.0261(7) Uani 1 1 d . . . . .
H18 H 0.174797 0.922177 0.563043 0.031 Uiso 1 1 calc R U . . .
C19 C 0.2328(2) 0.9871(3) 0.6667(2) 0.0375(9) Uani 1 1 d . . . . .
H19A H 0.254680 1.052825 0.683522 0.056 Uiso 1 1 calc R U . . .
H19B H 0.274528 0.936475 0.678473 0.056 Uiso 1 1 calc R U . . .
H19C H 0.188853 0.971516 0.697389 0.056 Uiso 1 1 calc R U . . .
C20 C 0.1356(2) 1.0657(3) 0.5572(2) 0.0450(10) Uani 1 1 d . . . . .
H20A H 0.089678 1.044332 0.582853 0.068 Uiso 1 1 calc R U . . .
H20B H 0.119778 1.072549 0.497568 0.068 Uiso 1 1 calc R U . . .
H20C H 0.154883 1.130108 0.580463 0.068 Uiso 1 1 calc R U . . .
C21 C 0.33994(18) 1.1071(2) 0.52329(19) 0.0244(7) Uani 1 1 d . . . . .
H21 H 0.372439 1.110559 0.477068 0.029 Uiso 1 1 calc R U . . .
C22 C 0.4001(2) 1.1138(3) 0.6023(2) 0.0324(8) Uani 1 1 d . . . . .
H22A H 0.429645 1.176673 0.602562 0.049 Uiso 1 1 calc R U . . .
H22B H 0.437393 1.057691 0.604383 0.049 Uiso 1 1 calc R U . . .
H22C H 0.371920 1.111353 0.650377 0.049 Uiso 1 1 calc R U . . .
C23 C 0.2895(2) 1.2018(3) 0.5157(3) 0.0474(11) Uani 1 1 d . . . . .
H23A H 0.266875 1.212274 0.566775 0.071 Uiso 1 1 calc R U . . .
H23B H 0.246420 1.195089 0.469342 0.071 Uiso 1 1 calc R U . . .
H23C H 0.322998 1.259028 0.506087 0.071 Uiso 1 1 calc R U . . .
C24 C 0.06120(18) 1.0863(2) 0.23497(19) 0.0242(7) Uani 1 1 d . . . . .
H24 H 0.031607 1.089262 0.177635 0.029 Uiso 1 1 calc R U . . .
C25 C 0.00076(19) 1.0539(3) 0.2908(2) 0.0330(8) Uani 1 1 d . . . . .
H25A H 0.024516 1.060785 0.348733 0.050 Uiso 1 1 calc R U . . .
H25B H -0.014070 0.984043 0.279451 0.050 Uiso 1 1 calc R U . . .
H25C H -0.046794 1.095960 0.280044 0.050 Uiso 1 1 calc R U . . .
C26 C 0.0899(2) 1.1924(2) 0.2568(2) 0.0356(8) Uani 1 1 d . . . . .
H26A H 0.045098 1.238883 0.245254 0.053 Uiso 1 1 calc R U . . .
H26B H 0.131367 1.210746 0.223634 0.053 Uiso 1 1 calc R U . . .
H26C H 0.111674 1.195716 0.315493 0.053 Uiso 1 1 calc R U . . .
C27 C 0.19559(18) 1.0505(2) 0.15012(18) 0.0223(6) Uani 1 1 d . . . . .
H27 H 0.228308 1.106637 0.177202 0.027 Uiso 1 1 calc R U . . .
C28 C 0.25547(19) 0.9790(3) 0.1183(2) 0.0311(7) Uani 1 1 d . . . . .
H28A H 0.227194 0.934954 0.076138 0.047 Uiso 1 1 calc R U . . .
H28B H 0.281915 0.938860 0.164220 0.047 Uiso 1 1 calc R U . . .
H28C H 0.295354 1.017804 0.094242 0.047 Uiso 1 1 calc R U . . .
C29 C 0.1433(2) 1.0971(2) 0.07585(19) 0.0292(7) Uani 1 1 d . . . . .
H29A H 0.177256 1.125378 0.038075 0.044 Uiso 1 1 calc R U . . .
H29B H 0.110529 1.150060 0.094872 0.044 Uiso 1 1 calc R U . . .
H29C H 0.108773 1.045775 0.047090 0.044 Uiso 1 1 calc R U . . .
C30 C 0.08736(17) 0.8825(2) 0.19265(18) 0.0205(6) Uani 1 1 d . . . . .
H30 H 0.065795 0.854003 0.241321 0.025 Uiso 1 1 calc R U . . .
C31 C 0.14071(19) 0.8004(2) 0.16507(19) 0.0266(7) Uani 1 1 d . . . . .
H31A H 0.112558 0.736442 0.162897 0.040 Uiso 1 1 calc R U . . .
H31B H 0.189834 0.795855 0.204462 0.040 Uiso 1 1 calc R U . . .
H31C H 0.153816 0.816528 0.110233 0.040 Uiso 1 1 calc R U . . .
C32 C 0.01427(18) 0.8963(2) 0.12618(19) 0.0265(7) Uani 1 1 d . . . . .
H32A H 0.031212 0.924071 0.076150 0.040 Uiso 1 1 calc R U . . .
H32B H -0.023479 0.942056 0.146628 0.040 Uiso 1 1 calc R U . . .
H32C H -0.011455 0.831614 0.113439 0.040 Uiso 1 1 calc R U . . .
O1 O 0.42251(17) 1.4452(2) 0.31702(16) 0.0499(7) Uani 1 1 d D . . . .
H1A H 0.375419 1.424690 0.313924 0.075 Uiso 0.5 1 calc R U P A 1
H1B H 0.386567 1.401759 0.314120 0.075 Uiso 0.5 1 calc R U P B 2
C33A C 0.4658(6) 1.4188(8) 0.3957(5) 0.054(3) Uiso 0.5 1 d D . P C 1
H33A H 0.520485 1.443698 0.399636 0.081 Uiso 0.5 1 calc R U P C 1
H33B H 0.466580 1.346023 0.401605 0.081 Uiso 0.5 1 calc R U P C 1
H33C H 0.439896 1.448518 0.439584 0.081 Uiso 0.5 1 calc R U P C 1
C33B C 0.4582(6) 1.4556(8) 0.3991(5) 0.056(3) Uiso 0.5 1 d D . P C 2
H33D H 0.465525 1.389546 0.424810 0.084 Uiso 0.5 1 calc R U P C 2
H33E H 0.424034 1.496218 0.429289 0.084 Uiso 0.5 1 calc R U P C 2
H33F H 0.510111 1.488155 0.400763 0.084 Uiso 0.5 1 calc R U P C 2
O2 O 0.28427(16) 1.33999(18) 0.31268(19) 0.0467(7) Uani 1 1 d . . . . .
H2A H 0.292478 1.279570 0.324580 0.070 Uiso 1 1 calc R U . . .
C34 C 0.2263(2) 1.3779(3) 0.3573(2) 0.0384(9) Uani 1 1 d . . . . .
H34A H 0.252156 1.416753 0.404362 0.058 Uiso 1 1 calc R U . . .
H34B H 0.196611 1.322479 0.377403 0.058 Uiso 1 1 calc R U . . .
H34C H 0.189543 1.420836 0.321453 0.058 Uiso 1 1 calc R U . . .

loop_
_atom_site_aniso_label
_atom_site_aniso_U_11
_atom_site_aniso_U_22
_atom_site_aniso_U_33
_atom_site_aniso_U_23
_atom_site_aniso_U_13
_atom_site_aniso_U_12
Os 0.01275(6) 0.01571(6) 0.01555(6) 0.00076(5) 0.00252(4) -0.00014(4)
P1 0.0161(4) 0.0192(4) 0.0164(4) 0.0003(3) 0.0016(3) -0.0007(3)
P2 0.0159(4) 0.0183(4) 0.0157(4) 0.0012(3) 0.0023(3) 0.0008(3)
N1 0.0155(12) 0.0168(12) 0.0170(12) -0.0016(10) -0.0011(9) 0.0012(9)
N2 0.0145(12) 0.0202(12) 0.0187(12) -0.0008(10) 0.0057(10) -0.0002(9)
N3 0.0238(14) 0.0188(13) 0.0278(14) 0.0012(11) 0.0088(11) -0.0032(10)
C1 0.0212(15) 0.0231(16) 0.0149(14) 0.0036(12) -0.0026(12) -0.0047(12)
C2 0.0170(15) 0.0325(18) 0.0194(15) 0.0024(13) -0.0018(12) -0.0058(13)
C3 0.0259(17) 0.043(2) 0.0216(17) 0.0064(15) -0.0023(13) -0.0152(15)
C4 0.038(2) 0.0310(19) 0.0221(17) 0.0067(14) -0.0080(14) -0.0188(15)
C5 0.0310(18) 0.0193(16) 0.0258(17) 0.0025(13) -0.0039(14) -0.0065(13)
C6 0.0227(16) 0.0190(15) 0.0177(15) -0.0002(12) -0.0027(12) -0.0063(12)
C7 0.0266(16) 0.0156(14) 0.0172(15) -0.0011(11) -0.0033(12) -0.0021(12)
C8 0.0314(18) 0.0166(15) 0.0248(17) -0.0014(12) -0.0058(14) 0.0023(13)
C9 0.0293(18) 0.0262(17) 0.0277(18) -0.0083(14) -0.0011(14) 0.0096(14)
C10 0.0197(15) 0.0278(17) 0.0237(16) -0.0058(13) 0.0025(13) 0.0048(13)
C11 0.0170(14) 0.0224(15) 0.0198(15) -0.0023(12) 0.0011(12) 0.0002(12)
C12 0.0129(13) 0.0246(16) 0.0216(15) -0.0023(12) 0.0043(11) -0.0004(11)
C13 0.0197(16) 0.0290(17) 0.0388(19) -0.0012(15) 0.0137(14) -0.0027(13)
C14 0.0242(17) 0.0267(18) 0.043(2) 0.0019(15) 0.0151(15) -0.0069(13)
C15 0.0190(15) 0.0234(16) 0.0195(15) 0.0018(12) -0.0022(12) 0.0015(12)
C16 0.038(2) 0.0255(17) 0.0234(17) 0.0057(13) -0.0043(14) -0.0045(14)
C17 0.0210(16) 0.038(2) 0.0348(19) -0.0013(16) -0.0006(14) 0.0072(14)
C18 0.0211(16) 0.0388(19) 0.0192(15) 0.0004(14) 0.0055(12) -0.0035(14)
C19 0.0280(18) 0.065(3) 0.0192(17) 0.0005(16) 0.0027(14) -0.0012(17)
C20 0.035(2) 0.076(3) 0.0262(19) 0.0008(19) 0.0111(16) 0.020(2)
C21 0.0258(16) 0.0219(16) 0.0252(16) -0.0008(13) 0.0027(13) -0.0051(13)
C22 0.0309(18) 0.0294(18) 0.0338(19) -0.0052(15) -0.0053(15) -0.0060(14)
C23 0.060(3) 0.0190(18) 0.054(3) -0.0058(17) -0.023(2) 0.0016(17)
C24 0.0246(16) 0.0267(17) 0.0205(15) 0.0002(13) 0.0006(13) 0.0084(13)
C25 0.0233(17) 0.049(2) 0.0276(18) -0.0002(16) 0.0052(14) 0.0120(15)
C26 0.042(2) 0.0275(18) 0.035(2) -0.0024(15) -0.0027(16) 0.0141(16)
C27 0.0219(15) 0.0272(17) 0.0179(15) 0.0022(12) 0.0030(12) -0.0017(12)
C28 0.0241(17) 0.044(2) 0.0264(17) 0.0040(15) 0.0083(13) 0.0030(15)
C29 0.0313(18) 0.0319(18) 0.0236(17) 0.0080(14) 0.0015(14) -0.0028(14)
C30 0.0216(15) 0.0206(15) 0.0191(15) 0.0034(12) 0.0019(12) -0.0020(12)
C31 0.0318(18) 0.0233(16) 0.0230(16) -0.0031(13) -0.0019(14) 0.0009(13)
C32 0.0266(17) 0.0309(18) 0.0210(16) 0.0012(13) -0.0009(13) -0.0017(14)
O1 0.0466(17) 0.067(2) 0.0364(15) 0.0028(14) 0.0083(13) -0.0217(15)
O2 0.0423(16) 0.0247(14) 0.079(2) 0.0148(14) 0.0276(15) 0.0081(12)
C34 0.052(2) 0.0235(18) 0.042(2) 0.0019(16) 0.0142(18) 0.0077(17)

loop_
_atom_type_symbol
_atom_type_description
_atom_type_scat_dispersion_real
_atom_type_scat_dispersion_imag
_atom_type_scat_source
C C 0.0033 0.0016 'International Tables Vol C Tables 4.2.6.8 and 6.1.1.4'
H H 0.0000 0.0000 'International Tables Vol C Tables 4.2.6.8 and 6.1.1.4'
N N 0.0061 0.0033 'International Tables Vol C Tables 4.2.6.8 and 6.1.1.4'
P P 0.1023 0.0942 'International Tables Vol C Tables 4.2.6.8 and 6.1.1.4'
Os Os -1.2165 7.6030 'International Tables Vol C Tables 4.2.6.8 and 6.1.1.4'
O O 0.0106 0.0060 'International Tables Vol C Tables 4.2.6.8 and 6.1.1.4'

loop_
_geom_angle_atom_site_label_1
_geom_angle_atom_site_label_2
_geom_angle_atom_site_label_3
_geom_angle
C1 Os N1 77.03(11)
C1 Os N2 151.99(11)
N1 Os N2 74.96(9)
C1 Os P2 92.83(8)
N1 Os P2 98.38(7)
N2 Os P2 91.89(7)
C1 Os P1 90.46(8)
N1 Os P1 96.56(7)
N2 Os P1 92.03(7)
P2 Os P1 165.07(3)
C1 Os H01 127.7(10)
N1 Os H01 155.2(10)
N2 Os H01 80.3(10)
P2 Os H01 83.0(10)
P1 Os H01 83.4(10)
C1 Os H02 73.8(10)
N1 Os H02 150.8(10)
N2 Os H02 134.2(10)
P2 Os H02 83.5(11)
P1 Os H02 83.5(11)
H01 Os H02 53.9(13)
C21 P1 C15 101.13(14)
C21 P1 C18 109.68(15)
C15 P1 C18 100.97(14)
C21 P1 Os 111.38(10)
C15 P1 Os 121.14(10)
C18 P1 Os 111.52(10)
C30 P2 C24 101.12(14)
C30 P2 C27 109.86(14)
C24 P2 C27 101.10(14)
C30 P2 Os 115.25(10)
C24 P2 Os 112.32(10)
C27 P2 Os 115.37(10)
C7 N1 C11 121.4(2)
C7 N1 Os 119.2(2)
C11 N1 Os 119.42(19)
N3 N2 C12 109.2(2)
N3 N2 Os 134.11(18)
C12 N2 Os 116.69(19)
N2 N3 C14 106.4(2)
C2 C1 C6 114.9(3)
C2 C1 Os 130.0(2)
C6 C1 Os 115.1(2)
C3 C2 C1 123.0(3)
C3 C2 H2 118.5
C1 C2 H2 118.5
C2 C3 C4 120.5(3)
C2 C3 H3 119.7
C4 C3 H3 119.7
C5 C4 C3 119.0(3)
C5 C4 H4 120.5
C3 C4 H4 120.5
C4 C5 C6 120.7(3)
C4 C5 H5 119.7
C6 C5 H5 119.7
C5 C6 C1 121.8(3)
C5 C6 C7 122.2(3)
C1 C6 C7 115.9(3)
N1 C7 C8 119.3(3)
N1 C7 C6 112.7(3)
C8 C7 C6 128.0(3)
C9 C8 C7 119.4(3)
C9 C8 H8 120.3
C7 C8 H8 120.3
C10 C9 C8 120.7(3)
C10 C9 H9 119.6
C8 C9 H9 119.6
C9 C10 C11 118.5(3)
C9 C10 H10 120.8
C11 C10 H10 120.8
N1 C11 C10 120.7(3)
N1 C11 C12 112.6(2)
C10 C11 C12 126.7(3)
N2 C12 C13 109.1(3)
N2 C12 C11 116.3(2)
C13 C12 C11 134.5(3)
C14 C13 C12 103.6(3)
C14 C13 H13 128.2
C12 C13 H13 128.2
N3 C14 C13 111.7(3)
N3 C14 H14 124.2
C13 C14 H14 124.2
C16 C15 C17 110.0(3)
C16 C15 P1 114.5(2)
C17 C15 P1 112.0(2)
C16 C15 H15 106.6
C17 C15 H15 106.6
P1 C15 H15 106.6
C15 C16 H16A 109.5
C15 C16 H16B 109.5
H16A C16 H16B 109.5
C15 C16 H16C 109.5
H16A C16 H16C 109.5
H16B C16 H16C 109.5
C15 C17 H17A 109.5
C15 C17 H17B 109.5
H17A C17 H17B 109.5
C15 C17 H17C 109.5
H17A C17 H17C 109.5
H17B C17 H17C 109.5
C19 C18 C20 108.8(3)
C19 C18 P1 115.8(2)
C20 C18 P1 116.2(2)
C19 C18 H18 104.9
C20 C18 H18 104.9
P1 C18 H18 104.9
C18 C19 H19A 109.5
C18 C19 H19B 109.5
H19A C19 H19B 109.5
C18 C19 H19C 109.5
H19A C19 H19C 109.5
H19B C19 H19C 109.5
C18 C20 H20A 109.5
C18 C20 H20B 109.5
H20A C20 H20B 109.5
C18 C20 H20C 109.5
H20A C20 H20C 109.5
H20B C20 H20C 109.5
C23 C21 C22 108.5(3)
C23 C21 P1 113.2(2)
C22 C21 P1 118.2(2)
C23 C21 H21 105.2
C22 C21 H21 105.2
P1 C21 H21 105.2
C21 C22 H22A 109.5
C21 C22 H22B 109.5
H22A C22 H22B 109.5
C21 C22 H22C 109.5
H22A C22 H22C 109.5
H22B C22 H22C 109.5
C21 C23 H23A 109.5
C21 C23 H23B 109.5
H23A C23 H23B 109.5
C21 C23 H23C 109.5
H23A C23 H23C 109.5
H23B C23 H23C 109.5
C26 C24 C25 110.0(3)
C26 C24 P2 113.5(2)
C25 C24 P2 113.4(2)
C26 C24 H24 106.4
C25 C24 H24 106.4
P2 C24 H24 106.4
C24 C25 H25A 109.5
C24 C25 H25B 109.5
H25A C25 H25B 109.5
C24 C25 H25C 109.5
H25A C25 H25C 109.5
H25B C25 H25C 109.5
C24 C26 H26A 109.5
C24 C26 H26B 109.5
H26A C26 H26B 109.5
C24 C26 H26C 109.5
H26A C26 H26C 109.5
H26B C26 H26C 109.5
C29 C27 C28 108.6(3)
C29 C27 P2 117.0(2)
C28 C27 P2 113.7(2)
C29 C27 H27 105.5
C28 C27 H27 105.5
P2 C27 H27 105.5
C27 C28 H28A 109.5
C27 C28 H28B 109.5
H28A C28 H28B 109.5
C27 C28 H28C 109.5
H28A C28 H28C 109.5
H28B C28 H28C 109.5
C27 C29 H29A 109.5
C27 C29 H29B 109.5
H29A C29 H29B 109.5
C27 C29 H29C 109.5
H29A C29 H29C 109.5
H29B C29 H29C 109.5
C31 C30 C32 109.1(2)
C31 C30 P2 113.2(2)
C32 C30 P2 118.1(2)
C31 C30 H30 105.0
C32 C30 H30 105.0
P2 C30 H30 105.0
C30 C31 H31A 109.5
C30 C31 H31B 109.5
H31A C31 H31B 109.5
C30 C31 H31C 109.5
H31A C31 H31C 109.5
H31B C31 H31C 109.5
C30 C32 H32A 109.5
C30 C32 H32B 109.5
H32A C32 H32B 109.5
C30 C32 H32C 109.5
H32A C32 H32C 109.5
H32B C32 H32C 109.5
C33A O1 H1A 109.5
C33B O1 H1B 109.5
O1 C33A H33A 109.5
O1 C33A H33B 109.5
H33A C33A H33B 109.5
O1 C33A H33C 109.5
H33A C33A H33C 109.5
H33B C33A H33C 109.5
O1 C33B H33D 109.5
O1 C33B H33E 109.5
H33D C33B H33E 109.5
O1 C33B H33F 109.5
H33D C33B H33F 109.5
H33E C33B H33F 109.5
C34 O2 H2A 109.5
O2 C34 H34A 109.5
O2 C34 H34B 109.5
H34A C34 H34B 109.5
O2 C34 H34C 109.5
H34A C34 H34C 109.5
H34B C34 H34C 109.5

loop_
_geom_bond_atom_site_label_1
_geom_bond_atom_site_label_2
_geom_bond_distance
Os C1 2.080(3)
Os N1 2.100(2)
Os N2 2.120(2)
Os P2 2.3727(7)
Os P1 2.3831(8)
Os H01 1.572(10)
Os H02 1.572(10)
P1 C21 1.861(3)
P1 C15 1.863(3)
P1 C18 1.866(3)
P2 C30 1.857(3)
P2 C24 1.857(3)
P2 C27 1.869(3)
N1 C7 1.355(4)
N1 C11 1.363(4)
N2 N3 1.348(3)
N2 C12 1.362(3)
N3 C14 1.355(4)
C1 C2 1.405(4)
C1 C6 1.430(4)
C2 C3 1.385(4)
C2 H2 0.9500
C3 C4 1.391(5)
C3 H3 0.9500
C4 C5 1.377(5)
C4 H4 0.9500
C5 C6 1.401(4)
C5 H5 0.9500
C6 C7 1.455(4)
C7 C8 1.402(4)
C8 C9 1.384(5)
C8 H8 0.9500
C9 C10 1.379(4)
C9 H9 0.9500
C10 C11 1.392(4)
C10 H10 0.9500
C11 C12 1.440(4)
C12 C13 1.393(4)
C13 C14 1.379(4)
C13 H13 0.9500
C14 H14 0.9500
C15 C16 1.528(4)
C15 C17 1.537(4)
C15 H15 1.0000
C16 H16A 0.9800
C16 H16B 0.9800
C16 H16C 0.9800
C17 H17A 0.9800
C17 H17B 0.9800
C17 H17C 0.9800
C18 C19 1.530(4)
C18 C20 1.532(5)
C18 H18 1.0000
C19 H19A 0.9800
C19 H19B 0.9800
C19 H19C 0.9800
C20 H20A 0.9800
C20 H20B 0.9800
C20 H20C 0.9800
C21 C23 1.527(4)
C21 C22 1.531(4)
C21 H21 1.0000
C22 H22A 0.9800
C22 H22B 0.9800
C22 H22C 0.9800
C23 H23A 0.9800
C23 H23B 0.9800
C23 H23C 0.9800
C24 C26 1.529(4)
C24 C25 1.533(4)
C24 H24 1.0000
C25 H25A 0.9800
C25 H25B 0.9800
C25 H25C 0.9800
C26 H26A 0.9800
C26 H26B 0.9800
C26 H26C 0.9800
C27 C29 1.532(4)
C27 C28 1.542(4)
C27 H27 1.0000
C28 H28A 0.9800
C28 H28B 0.9800
C28 H28C 0.9800
C29 H29A 0.9800
C29 H29B 0.9800
C29 H29C 0.9800
C30 C31 1.534(4)
C30 C32 1.539(4)
C30 H30 1.0000
C31 H31A 0.9800
C31 H31B 0.9800
C31 H31C 0.9800
C32 H32A 0.9800
C32 H32B 0.9800
C32 H32C 0.9800
O1 C33B 1.400(8)
O1 C33A 1.433(8)
O1 H1A 0.8400
O1 H1B 0.8400
C33A H33A 0.9800
C33A H33B 0.9800
C33A H33C 0.9800
C33B H33D 0.9800
C33B H33E 0.9800
C33B H33F 0.9800
O2 C34 1.403(4)
O2 H2A 0.8400
C34 H34A 0.9800
C34 H34B 0.9800
C34 H34C 0.9800
